data_2230117
loop_
_publ_author_name
'N. Al-Mohammed, Nassir'
'Alias, Yatimah'
'Abdullah, Zanariah'
'Khaledi, Hamid'

_publ_section_title
;
 1-Tosyl-2-[(1-tosyl-1<i>H</i>-benzimidazol-2-yl)methylsulfanyl]-1<i>H</i>-benzimidazole
;
_journal_coeditor_code PV2404
_journal_issue 5
_journal_name_full 'Acta Crystallographica Section E'
_journal_page_first o1043
_journal_paper_doi 10.1107/S1600536811011822
_journal_volume 67
_journal_year 2011
_chemical_formula_iupac 'C29 H24 N4 O4 S3'
_chemical_formula_moiety 'C29 H24 N4 O4 S3'
_chemical_formula_sum 'C29 H24 N4 O4 S3'
_chemical_formula_weight 588.70
_chemical_name_systematic
;
1-Tosyl-2-[(1-tosyl-1<i>H</i>-benzimidazol-2-yl)methylsulfanyl]-1<i>H</i>-
benzimidazole
;
_space_group_IT_number 2
_symmetry_cell_setting triclinic
_symmetry_space_group_name_Hall '-P 1'
_symmetry_space_group_name_H-M 'P -1'
_atom_sites_solution_hydrogens geom
_atom_sites_solution_primary direct
_atom_sites_solution_secondary difmap
_audit_creation_method SHELXL-97
_cell_angle_alpha 62.5191(8)
_cell_angle_beta 75.4090(9)
_cell_angle_gamma 85.9930(9)
_cell_formula_units_Z 2
_cell_length_a 8.2524(6)
_cell_length_b 13.5905(10)
_cell_length_c 13.8117(10)
_cell_measurement_reflns_used 6545
_cell_measurement_temperature 100(2)
_cell_measurement_theta_max 29.63
_cell_measurement_theta_min 2.55
_cell_volume 1327.99(17)
_computing_cell_refinement 'SAINT (Bruker, 2007)'
_computing_data_collection 'APEX2 (Bruker, 2007)'
_computing_data_reduction 'SAINT (Bruker, 2007)'
_computing_molecular_graphics 'X-SEED (Barbour, 2001)'
_computing_publication_material 'SHELXL97 (Sheldrick, 2008) and publCIF (Westrip, 2010)'
_computing_structure_refinement 'SHELXL97 (Sheldrick, 2008)'
_computing_structure_solution 'SHELXS97 (Sheldrick, 2008)'
_diffrn_ambient_temperature 100(2)
_diffrn_measured_fraction_theta_full 0.991
_diffrn_measured_fraction_theta_max 0.991
_diffrn_measurement_device_type 'Bruker APEXII CCD'
_diffrn_measurement_method '\f and \w scans'
_diffrn_radiation_monochromator graphite
_diffrn_radiation_source 'fine-focus sealed tube'
_diffrn_radiation_type MoK\a
_diffrn_radiation_wavelength 0.71073
_diffrn_reflns_av_R_equivalents 0.0168
_diffrn_reflns_av_sigmaI/netI 0.0295
_diffrn_reflns_limit_h_max 8
_diffrn_reflns_limit_h_min -9
_diffrn_reflns_limit_k_max 16
_diffrn_reflns_limit_k_min -15
_diffrn_reflns_limit_l_max 16
_diffrn_reflns_limit_l_min -16
_diffrn_reflns_number 8528
_diffrn_reflns_theta_full 25.25
_diffrn_reflns_theta_max 25.25
_diffrn_reflns_theta_min 2.55
_exptl_absorpt_coefficient_mu 0.324
_exptl_absorpt_correction_T_max 0.9350
_exptl_absorpt_correction_T_min 0.8867
_exptl_absorpt_correction_type multi-scan
_exptl_absorpt_process_details '(SADABS; Sheldrick, 1996)'
_exptl_crystal_colour colorless
_exptl_crystal_density_diffrn 1.472
_exptl_crystal_density_method 'not measured'
_exptl_crystal_description block
_exptl_crystal_F_000 612
_exptl_crystal_size_max 0.38
_exptl_crystal_size_mid 0.35
_exptl_crystal_size_min 0.21
_refine_diff_density_max 0.286
_refine_diff_density_min -0.411
_refine_ls_extinction_method none
_refine_ls_goodness_of_fit_ref 1.052
_refine_ls_hydrogen_treatment constr
_refine_ls_matrix_type full
_refine_ls_number_parameters 382
_refine_ls_number_reflns 4762
_refine_ls_number_restraints 4
_refine_ls_restrained_S_all 1.054
_refine_ls_R_factor_all 0.0422
_refine_ls_R_factor_gt 0.0387
_refine_ls_shift/su_max 0.000
_refine_ls_shift/su_mean 0.000
_refine_ls_structure_factor_coef Fsqd
_refine_ls_weighting_details 'calc w=1/[\s^2^(Fo^2^)+(0.0548P)^2^+1.7481P] where P=(Fo^2^+2Fc^2^)/3'
_refine_ls_weighting_scheme calc
_refine_ls_wR_factor_gt 0.1113
_refine_ls_wR_factor_ref 0.1171
_reflns_number_gt 4405
_reflns_number_total 4762
_reflns_threshold_expression >2sigma(I)
_cod_data_source_file pv2404.cif
_cod_data_source_block I
_cod_database_code 2230117
_cod_database_fobs_code 2230117

loop_
_symmetry_equiv_pos_as_xyz
'x, y, z'
'-x, -y, -z'

loop_
_atom_site_type_symbol
_atom_site_label
_atom_site_fract_x
_atom_site_fract_y
_atom_site_fract_z
_atom_site_U_iso_or_equiv
_atom_site_adp_type
_atom_site_calc_flag
_atom_site_refinement_flags
_atom_site_occupancy
_atom_site_disorder_assembly
_atom_site_disorder_group
S S1 0.38609(8) 0.01814(5) 0.23234(5) 0.02441(16) Uani d . 1 . .
S S2 0.4294(5) 0.3694(3) 0.2743(3) 0.0161(5) Uani d PD 0.547(4) A 1
C C15 0.445(2) 0.2467(15) 0.257(2) 0.020(4) Uani d PD 0.547(4) A 1
H H15A 0.4941 0.2670 0.1768 0.024 Uiso calc PR 0.547(4) A 1
H H15B 0.5227 0.1974 0.3007 0.024 Uiso calc PR 0.547(4) A 1
S S2' 0.4759(8) 0.2429(4) 0.2489(6) 0.0158(7) Uani d PD 0.453(4) A 2
C C15' 0.419(3) 0.3702(15) 0.2508(16) 0.032(4) Uani d PDU 0.453(4) A 2
H H15C 0.3390 0.3536 0.3238 0.039 Uiso calc PR 0.453(4) A 2
H H15D 0.5210 0.4076 0.2474 0.039 Uiso calc PR 0.453(4) A 2
S S3 0.22947(7) 0.59437(4) 0.24425(5) 0.01762(15) Uani d . 1 . .
O O1 0.3429(3) -0.09759(15) 0.30145(16) 0.0368(5) Uani d . 1 . .
O O2 0.5483(2) 0.06264(16) 0.21509(16) 0.0325(4) Uani d . 1 . .
O O3 0.3524(2) 0.55663(14) 0.30806(14) 0.0240(4) Uani d . 1 . .
O O4 0.2006(2) 0.70985(13) 0.18860(15) 0.0247(4) Uani d . 1 . .
N N1 0.2505(2) 0.08379(15) 0.29227(16) 0.0194(4) Uani d . 1 A .
N N2 0.1401(2) 0.21679(15) 0.33908(15) 0.0176(4) Uani d . 1 A .
N N3 0.2886(2) 0.55596(15) 0.14188(15) 0.0171(4) Uani d . 1 A .
N N4 0.3248(2) 0.42440(15) 0.08180(16) 0.0184(4) Uani d . 1 A .
C C1 0.3376(3) 0.05944(19) 0.10314(19) 0.0196(5) Uani d . 1 . .
C C2 0.3707(3) 0.1693(2) 0.0204(2) 0.0245(5) Uani d . 1 . .
H H2 0.4191 0.2222 0.0334 0.029 Uiso calc R 1 . .
C C3 0.3317(3) 0.2000(2) -0.0811(2) 0.0258(5) Uani d . 1 . .
H H3 0.3539 0.2748 -0.1382 0.031 Uiso calc R 1 . .
C C4 0.2606(3) 0.1234(2) -0.1015(2) 0.0217(5) Uani d . 1 . .
C C5 0.2307(3) 0.0143(2) -0.0176(2) 0.0248(5) Uani d . 1 . .
H H5 0.1836 -0.0389 -0.0307 0.030 Uiso calc R 1 . .
C C6 0.2683(3) -0.01874(19) 0.0852(2) 0.0238(5) Uani d . 1 . .
H H6 0.2470 -0.0937 0.1421 0.029 Uiso calc R 1 . .
C C7 0.2154(3) 0.1571(2) -0.2115(2) 0.0275(5) Uani d . 1 . .
H H7A 0.2293 0.0947 -0.2295 0.041 Uiso calc R 1 . .
H H7B 0.2890 0.2206 -0.2717 0.041 Uiso calc R 1 . .
H H7C 0.0985 0.1779 -0.2049 0.041 Uiso calc R 1 . .
C C8 0.0772(3) 0.05618(19) 0.33644(18) 0.0209(5) Uani d . 1 . .
C C9 -0.0229(3) -0.0310(2) 0.3535(2) 0.0291(6) Uani d . 1 . .
H H9 0.0219 -0.0873 0.3336 0.035 Uiso calc R 1 . .
C C10 -0.1929(4) -0.0311(2) 0.4016(2) 0.0347(7) Uani d . 1 . .
H H10 -0.2666 -0.0886 0.4139 0.042 Uiso calc R 1 . .
C C11 -0.2576(3) 0.0506(2) 0.4321(2) 0.0301(6) Uani d . 1 . .
H H11 -0.3740 0.0469 0.4659 0.036 Uiso calc R 1 . .
C C12 -0.1562(3) 0.1371(2) 0.41446(19) 0.0245(5) Uani d . 1 . .
H H12 -0.2009 0.1931 0.4350 0.029 Uiso calc R 1 . .
C C13 0.0131(3) 0.13913(18) 0.36571(18) 0.0186(5) Uani d . 1 . .
C C14 0.2774(3) 0.18328(18) 0.29586(18) 0.0173(4) Uani d D 1 . .
C C16 0.0379(3) 0.51977(18) 0.32649(18) 0.0158(4) Uani d . 1 . .
C C17 0.0298(3) 0.42479(19) 0.42717(19) 0.0205(5) Uani d . 1 . .
H H17 0.1282 0.3987 0.4532 0.025 Uiso calc R 1 . .
C C18 -0.1247(3) 0.36822(19) 0.48967(19) 0.0215(5) Uani d . 1 . .
H H18 -0.1316 0.3031 0.5591 0.026 Uiso calc R 1 . .
C C19 -0.2696(3) 0.40555(18) 0.45200(19) 0.0191(5) Uani d . 1 . .
C C20 -0.2574(3) 0.50082(19) 0.34960(19) 0.0198(5) Uani d . 1 . .
H H20 -0.3552 0.5264 0.3227 0.024 Uiso calc R 1 . .
C C21 -0.1050(3) 0.55858(18) 0.28654(19) 0.0185(5) Uani d . 1 . .
H H21 -0.0977 0.6237 0.2171 0.022 Uiso calc R 1 . .
C C22 -0.4367(3) 0.3441(2) 0.5213(2) 0.0242(5) Uani d . 1 . .
H H22A -0.5272 0.3933 0.4979 0.036 Uiso calc R 1 . .
H H22B -0.4454 0.3201 0.6012 0.036 Uiso calc R 1 . .
H H22C -0.4463 0.2789 0.5099 0.036 Uiso calc R 1 . .
C C23 0.2228(3) 0.59687(18) 0.04581(18) 0.0180(5) Uani d . 1 . .
C C24 0.1482(3) 0.69526(19) -0.0111(2) 0.0235(5) Uani d . 1 . .
H H24 0.1322 0.7512 0.0130 0.028 Uiso calc R 1 . .
C C25 0.0988(3) 0.7073(2) -0.1043(2) 0.0270(5) Uani d . 1 . .
H H25 0.0469 0.7731 -0.1450 0.032 Uiso calc R 1 . .
C C26 0.1228(3) 0.6259(2) -0.1402(2) 0.0260(5) Uani d . 1 . .
H H26 0.0863 0.6368 -0.2043 0.031 Uiso calc R 1 . .
C C27 0.1992(3) 0.5289(2) -0.08383(19) 0.0227(5) Uani d . 1 . .
H H27 0.2167 0.4736 -0.1088 0.027 Uiso calc R 1 . .
C C28 0.2491(3) 0.51520(18) 0.01016(18) 0.0178(5) Uani d . 1 . .
C C29 0.3434(3) 0.44894(18) 0.15870(18) 0.0169(4) Uani d DU 1 . .

loop_
_atom_site_aniso_label
_atom_site_aniso_U_11
_atom_site_aniso_U_22
_atom_site_aniso_U_33
_atom_site_aniso_U_12
_atom_site_aniso_U_13
_atom_site_aniso_U_23
S1 0.0326(3) 0.0210(3) 0.0251(3) 0.0125(2) -0.0141(3) -0.0131(3)
S2 0.0151(7) 0.0142(7) 0.0176(12) 0.0017(5) -0.0032(8) -0.0068(6)
C15 0.015(7) 0.018(4) 0.016(5) 0.010(3) -0.002(4) -0.002(3)
S2' 0.0114(15) 0.0158(12) 0.0196(14) 0.0021(10) -0.0037(12) -0.0078(9)
C15' 0.036(8) 0.032(5) 0.026(8) -0.008(4) 0.007(4) -0.017(5)
S3 0.0140(3) 0.0182(3) 0.0225(3) 0.0000(2) -0.0041(2) -0.0110(2)
O1 0.0639(14) 0.0200(9) 0.0298(10) 0.0163(9) -0.0213(9) -0.0112(8)
O2 0.0270(9) 0.0440(11) 0.0452(11) 0.0198(8) -0.0213(8) -0.0320(10)
O3 0.0165(8) 0.0313(9) 0.0294(9) 0.0016(7) -0.0076(7) -0.0174(8)
O4 0.0230(9) 0.0179(8) 0.0325(9) -0.0025(7) -0.0036(7) -0.0122(7)
N1 0.0219(10) 0.0167(9) 0.0209(10) 0.0049(7) -0.0082(8) -0.0088(8)
N2 0.0157(9) 0.0158(9) 0.0177(9) 0.0000(7) -0.0035(7) -0.0050(8)
N3 0.0153(9) 0.0166(9) 0.0171(9) 0.0006(7) -0.0021(7) -0.0067(8)
N4 0.0142(9) 0.0180(9) 0.0198(9) -0.0022(7) -0.0011(7) -0.0071(8)
C1 0.0218(12) 0.0194(11) 0.0198(11) 0.0059(9) -0.0062(9) -0.0110(9)
C2 0.0289(13) 0.0197(12) 0.0288(13) -0.0003(10) -0.0117(10) -0.0120(10)
C3 0.0284(13) 0.0200(12) 0.0263(12) 0.0011(10) -0.0088(10) -0.0075(10)
C4 0.0181(11) 0.0273(12) 0.0221(12) 0.0065(9) -0.0041(9) -0.0146(10)
C5 0.0266(12) 0.0239(12) 0.0290(13) 0.0002(10) -0.0054(10) -0.0171(11)
C6 0.0288(13) 0.0168(11) 0.0244(12) 0.0006(9) -0.0027(10) -0.0102(10)
C7 0.0286(13) 0.0326(14) 0.0274(13) 0.0086(11) -0.0106(11) -0.0178(11)
C8 0.0248(12) 0.0201(11) 0.0142(10) -0.0011(9) -0.0076(9) -0.0033(9)
C9 0.0387(15) 0.0221(12) 0.0271(13) -0.0040(11) -0.0153(11) -0.0076(10)
C10 0.0416(16) 0.0285(14) 0.0280(13) -0.0144(12) -0.0202(12) -0.0001(11)
C11 0.0243(13) 0.0377(15) 0.0181(12) -0.0101(11) -0.0070(10) -0.0020(11)
C12 0.0208(12) 0.0291(13) 0.0166(11) -0.0051(10) -0.0034(9) -0.0045(10)
C13 0.0195(11) 0.0170(11) 0.0145(10) -0.0019(9) -0.0067(9) -0.0018(9)
C14 0.0193(11) 0.0161(11) 0.0140(10) 0.0029(8) -0.0052(8) -0.0045(9)
C16 0.0141(10) 0.0180(11) 0.0194(11) 0.0018(8) -0.0038(8) -0.0123(9)
C17 0.0164(11) 0.0234(12) 0.0215(11) 0.0046(9) -0.0048(9) -0.0105(10)
C18 0.0224(12) 0.0190(11) 0.0191(11) 0.0028(9) -0.0054(9) -0.0056(9)
C19 0.0185(11) 0.0176(11) 0.0223(11) -0.0008(9) -0.0016(9) -0.0118(9)
C20 0.0171(11) 0.0233(12) 0.0225(11) 0.0039(9) -0.0071(9) -0.0127(10)
C21 0.0176(11) 0.0165(11) 0.0203(11) 0.0015(9) -0.0036(9) -0.0081(9)
C22 0.0188(12) 0.0233(12) 0.0271(12) 0.0012(9) -0.0030(10) -0.0102(10)
C23 0.0138(10) 0.0181(11) 0.0148(10) -0.0026(8) -0.0014(8) -0.0023(9)
C24 0.0208(12) 0.0194(12) 0.0234(12) 0.0031(9) -0.0035(9) -0.0055(10)
C25 0.0226(12) 0.0248(13) 0.0199(12) 0.0019(10) -0.0055(10) 0.0010(10)
C26 0.0171(11) 0.0336(14) 0.0176(11) -0.0034(10) -0.0034(9) -0.0034(10)
C27 0.0157(11) 0.0273(13) 0.0207(11) -0.0042(9) -0.0001(9) -0.0088(10)
C28 0.0122(10) 0.0180(11) 0.0171(10) -0.0035(8) 0.0004(8) -0.0044(9)
C29 0.0115(10) 0.0157(11) 0.0163(10) -0.0014(8) 0.0015(8) -0.0037(9)

loop_
_atom_type_symbol
_atom_type_description
_atom_type_scat_dispersion_real
_atom_type_scat_dispersion_imag
_atom_type_scat_source
C C 0.0033 0.0016 'International Tables Vol C Tables 4.2.6.8 and 6.1.1.4'
H H 0.0000 0.0000 'International Tables Vol C Tables 4.2.6.8 and 6.1.1.4'
N N 0.0061 0.0033 'International Tables Vol C Tables 4.2.6.8 and 6.1.1.4'
O O 0.0106 0.0060 'International Tables Vol C Tables 4.2.6.8 and 6.1.1.4'
S S 0.1246 0.1234 'International Tables Vol C Tables 4.2.6.8 and 6.1.1.4'

loop_
_geom_angle_atom_site_label_1
_geom_angle_atom_site_label_2
_geom_angle_atom_site_label_3
_geom_angle_site_symmetry_1
_geom_angle_site_symmetry_3
_geom_angle
_geom_angle_publ_flag
O1 S1 O2 . . 120.60(12) ?
O1 S1 N1 . . 106.15(11) ?
O2 S1 N1 . . 105.55(10) ?
O1 S1 C1 . . 108.87(11) ?
O2 S1 C1 . . 110.46(11) ?
N1 S1 C1 . . 103.77(10) ?
C29 S2 C15 . . 96.0(8) ?
C14 C15 S2 . . 113.2(10) ?
C14 C15 H15A . . 108.9 ?
S2 C15 H15A . . 108.9 ?
C14 C15 H15B . . 108.9 ?
S2 C15 H15B . . 108.9 ?
H15A C15 H15B . . 107.8 ?
C14 S2' C15' . . 97.1(9) ?
C29 C15' S2' . . 115.7(9) ?
C29 C15' H15C . . 108.3 ?
S2' C15' H15C . . 108.3 ?
C29 C15' H15D . . 108.3 ?
S2' C15' H15D . . 108.3 ?
H15C C15' H15D . . 107.4 ?
O3 S3 O4 . . 120.56(10) ?
O3 S3 N3 . . 106.26(10) ?
O4 S3 N3 . . 105.40(10) ?
O3 S3 C16 . . 109.64(10) ?
O4 S3 C16 . . 109.22(10) ?
N3 S3 C16 . . 104.48(10) ?
C8 N1 C14 . . 106.02(18) ?
C8 N1 S1 . . 124.86(16) ?
C14 N1 S1 . . 128.62(16) ?
C14 N2 C13 . . 106.02(19) ?
C23 N3 C29 . . 105.04(18) ?
C23 N3 S3 . . 124.58(15) ?
C29 N3 S3 . . 124.38(15) ?
C29 N4 C28 . . 105.61(19) ?
C6 C1 C2 . . 121.3(2) ?
C6 C1 S1 . . 119.01(18) ?
C2 C1 S1 . . 119.63(18) ?
C3 C2 C1 . . 118.6(2) ?
C3 C2 H2 . . 120.7 ?
C1 C2 H2 . . 120.7 ?
C2 C3 C4 . . 121.4(2) ?
C2 C3 H3 . . 119.3 ?
C4 C3 H3 . . 119.3 ?
C5 C4 C3 . . 118.5(2) ?
C5 C4 C7 . . 120.1(2) ?
C3 C4 C7 . . 121.5(2) ?
C4 C5 C6 . . 121.4(2) ?
C4 C5 H5 . . 119.3 ?
C6 C5 H5 . . 119.3 ?
C1 C6 C5 . . 118.8(2) ?
C1 C6 H6 . . 120.6 ?
C5 C6 H6 . . 120.6 ?
C4 C7 H7A . . 109.5 ?
C4 C7 H7B . . 109.5 ?
H7A C7 H7B . . 109.5 ?
C4 C7 H7C . . 109.5 ?
H7A C7 H7C . . 109.5 ?
H7B C7 H7C . . 109.5 ?
C9 C8 C13 . . 122.5(2) ?
C9 C8 N1 . . 132.7(2) ?
C13 C8 N1 . . 104.79(19) ?
C8 C9 C10 . . 116.1(3) ?
C8 C9 H9 . . 121.9 ?
C10 C9 H9 . . 121.9 ?
C11 C10 C9 . . 121.8(2) ?
C11 C10 H10 . . 119.1 ?
C9 C10 H10 . . 119.1 ?
C12 C11 C10 . . 121.4(2) ?
C12 C11 H11 . . 119.3 ?
C10 C11 H11 . . 119.3 ?
C11 C12 C13 . . 117.5(2) ?
C11 C12 H12 . . 121.2 ?
C13 C12 H12 . . 121.2 ?
C12 C13 C8 . . 120.6(2) ?
C12 C13 N2 . . 128.5(2) ?
C8 C13 N2 . . 110.8(2) ?
N2 C14 N1 . . 112.32(19) ?
N2 C14 C15 . . 121.5(6) ?
N1 C14 C15 . . 126.1(6) ?
N2 C14 S2' . . 128.0(2) ?
N1 C14 S2' . . 119.7(2) ?
C15 C14 S2' . . 6.5(7) ?
C17 C16 C21 . . 121.3(2) ?
C17 C16 S3 . . 120.80(17) ?
C21 C16 S3 . . 117.91(17) ?
C16 C17 C18 . . 118.9(2) ?
C16 C17 H17 . . 120.6 ?
C18 C17 H17 . . 120.6 ?
C17 C18 C19 . . 121.0(2) ?
C17 C18 H18 . . 119.5 ?
C19 C18 H18 . . 119.5 ?
C20 C19 C18 . . 118.9(2) ?
C20 C19 C22 . . 120.7(2) ?
C18 C19 C22 . . 120.5(2) ?
C21 C20 C19 . . 121.0(2) ?
C21 C20 H20 . . 119.5 ?
C19 C20 H20 . . 119.5 ?
C20 C21 C16 . . 119.0(2) ?
C20 C21 H21 . . 120.5 ?
C16 C21 H21 . . 120.5 ?
C19 C22 H22A . . 109.5 ?
C19 C22 H22B . . 109.5 ?
H22A C22 H22B . . 109.5 ?
C19 C22 H22C . . 109.5 ?
H22A C22 H22C . . 109.5 ?
H22B C22 H22C . . 109.5 ?
C28 C23 C24 . . 122.1(2) ?
C28 C23 N3 . . 105.19(19) ?
C24 C23 N3 . . 132.7(2) ?
C25 C24 C23 . . 116.6(2) ?
C25 C24 H24 . . 121.7 ?
C23 C24 H24 . . 121.7 ?
C24 C25 C26 . . 121.9(2) ?
C24 C25 H25 . . 119.0 ?
C26 C25 H25 . . 119.0 ?
C27 C26 C25 . . 121.0(2) ?
C27 C26 H26 . . 119.5 ?
C25 C26 H26 . . 119.5 ?
C26 C27 C28 . . 117.9(2) ?
C26 C27 H27 . . 121.0 ?
C28 C27 H27 . . 121.0 ?
C27 C28 C23 . . 120.5(2) ?
C27 C28 N4 . . 128.5(2) ?
C23 C28 N4 . . 111.05(19) ?
N4 C29 N3 . . 113.03(19) ?
N4 C29 C15' . . 120.7(6) ?
N3 C29 C15' . . 126.3(6) ?
N4 C29 S2 . . 128.5(2) ?
N3 C29 S2 . . 118.49(19) ?
C15' C29 S2 . . 7.8(7) ?

loop_
_geom_bond_atom_site_label_1
_geom_bond_atom_site_label_2
_geom_bond_site_symmetry_2
_geom_bond_distance
_geom_bond_publ_flag
S1 O1 . 1.4260(19) ?
S1 O2 . 1.426(2) ?
S1 N1 . 1.6761(19) ?
S1 C1 . 1.750(2) ?
S2 C29 . 1.758(3) ?
S2 C15 . 1.781(14) ?
C15 C14 . 1.521(15) ?
C15 H15A . 0.9900 ?
C15 H15B . 0.9900 ?
S2' C14 . 1.710(6) ?
S2' C15' . 1.770(14) ?
C15' C29 . 1.487(14) ?
C15' H15C . 0.9900 ?
C15' H15D . 0.9900 ?
S3 O3 . 1.4246(17) ?
S3 O4 . 1.4274(17) ?
S3 N3 . 1.6756(19) ?
S3 C16 . 1.753(2) ?
N1 C8 . 1.408(3) ?
N1 C14 . 1.410(3) ?
N2 C14 . 1.298(3) ?
N2 C13 . 1.396(3) ?
N3 C23 . 1.416(3) ?
N3 C29 . 1.422(3) ?
N4 C29 . 1.296(3) ?
N4 C28 . 1.403(3) ?
C1 C6 . 1.385(3) ?
C1 C2 . 1.391(3) ?
C2 C3 . 1.383(3) ?
C2 H2 . 0.9500 ?
C3 C4 . 1.395(3) ?
C3 H3 . 0.9500 ?
C4 C5 . 1.387(3) ?
C4 C7 . 1.510(3) ?
C5 C6 . 1.387(3) ?
C5 H5 . 0.9500 ?
C6 H6 . 0.9500 ?
C7 H7A . 0.9800 ?
C7 H7B . 0.9800 ?
C7 H7C . 0.9800 ?
C8 C9 . 1.386(3) ?
C8 C13 . 1.394(3) ?
C9 C10 . 1.393(4) ?
C9 H9 . 0.9500 ?
C10 C11 . 1.390(4) ?
C10 H10 . 0.9500 ?
C11 C12 . 1.383(4) ?
C11 H11 . 0.9500 ?
C12 C13 . 1.386(3) ?
C12 H12 . 0.9500 ?
C16 C17 . 1.383(3) ?
C16 C21 . 1.395(3) ?
C17 C18 . 1.390(3) ?
C17 H17 . 0.9500 ?
C18 C19 . 1.394(3) ?
C18 H18 . 0.9500 ?
C19 C20 . 1.394(3) ?
C19 C22 . 1.508(3) ?
C20 C21 . 1.383(3) ?
C20 H20 . 0.9500 ?
C21 H21 . 0.9500 ?
C22 H22A . 0.9800 ?
C22 H22B . 0.9800 ?
C22 H22C . 0.9800 ?
C23 C28 . 1.392(3) ?
C23 C24 . 1.394(3) ?
C24 C25 . 1.383(4) ?
C24 H24 . 0.9500 ?
C25 C26 . 1.392(4) ?
C25 H25 . 0.9500 ?
C26 C27 . 1.387(3) ?
C26 H26 . 0.9500 ?
C27 C28 . 1.388(3) ?
C27 H27 . 0.9500 ?

loop_
_geom_hbond_atom_site_label_D
_geom_hbond_atom_site_label_H
_geom_hbond_atom_site_label_A
_geom_hbond_site_symmetry_A
_geom_hbond_distance_DH
_geom_hbond_distance_HA
_geom_hbond_distance_DA
_geom_hbond_angle_DHA
C6 H6 O1 . 0.95 2.50 2.886(3) 105
C9 H9 O1 . 0.95 2.58 3.094(4) 114
C15 H15A N4 . 0.99 2.48 2.86(2) 102
C15' H15C N2 . 0.99 2.47 2.84(3) 102
C24 H24 O4 . 0.95 2.43 2.991(3) 118
C6 H6 O4 1_545 0.95 2.48 3.314(3) 147
C20 H20 O3 1_455 0.95 2.46 3.386(3) 164
C25 H25 Cg1 2_565 0.95 2.99 3.744(3) 138
C15 H15A Cg2 2_665 0.99 2.98 3.62(2) 124
